data_2014305
loop_
_publ_author_name
'Kuratieva, Natalia V.'
'Naumov, Dmitry Yu.'

_publ_section_title
;
 Iron(III) dihydrogenphosphate(I)
;
_journal_coeditor_code BC1084
_journal_issue 1
_journal_name_full 'Acta Crystallographica Section C'
_journal_page_first i9
_journal_page_last i10
_journal_paper_doi 10.1107/S0108270105038035
_journal_volume 62
_journal_year 2006
_chemical_formula_iupac 'Fe (H2 P1 O2)3'
_chemical_formula_moiety 'Fe H6 O6 P3'
_chemical_formula_sum 'Fe H6 O6 P3'
_chemical_formula_weight 250.81
_chemical_name_common 'Iron(III) hypophosphite'
_chemical_name_systematic 'Iron(III) tris[dihydrogenphosphate(I)]'
_space_group_IT_number 148
_symmetry_cell_setting hexagonal
_symmetry_space_group_name_Hall '-R 3'
_symmetry_space_group_name_H-M 'R -3 :H'
_atom_sites_solution_hydrogens difmap
_atom_sites_solution_primary direct
_atom_sites_solution_secondary difmap
_audit_creation_method SHELXL-97
_cell_angle_alpha 90.00
_cell_angle_beta 90.00
_cell_angle_gamma 120.00
_cell_formula_units_Z 6
_cell_length_a 11.2800(11)
_cell_length_b 11.2800(11)
_cell_length_c 9.6375(11)
_cell_measurement_reflns_used 521
_cell_measurement_temperature 293(2)
_cell_measurement_theta_max 28.22
_cell_measurement_theta_min 3.61
_cell_volume 1061.97(19)
_computing_cell_refinement 'SAINT (Bruker, 2004)'
_computing_data_collection 'APEX2 (Bruker, 2004)'
_computing_data_reduction SAINT
_computing_molecular_graphics
;
SHELXTL and BS (Ozawa & Kang, 2004)
;
_computing_publication_material SHELXTL
_computing_structure_refinement SHELXTL
_computing_structure_solution 'SHELXTL (Bruker, 2004)'
_diffrn_ambient_temperature 293(2)
_diffrn_detector_area_resol_mean 25
_diffrn_measured_fraction_theta_full 0.993
_diffrn_measured_fraction_theta_max 0.993
_diffrn_measurement_device_type 'Bruker--Nonius X8 APEX CCD area-detector'
_diffrn_measurement_method '\f scans'
_diffrn_radiation_monochromator graphite
_diffrn_radiation_type MoK\a
_diffrn_radiation_wavelength 0.71073
_diffrn_reflns_av_R_equivalents 0.0337
_diffrn_reflns_av_sigmaI/netI 0.0439
_diffrn_reflns_limit_h_max 7
_diffrn_reflns_limit_h_min -13
_diffrn_reflns_limit_k_max 13
_diffrn_reflns_limit_k_min -5
_diffrn_reflns_limit_l_max 11
_diffrn_reflns_limit_l_min -11
_diffrn_reflns_number 1147
_diffrn_reflns_theta_full 25.00
_diffrn_reflns_theta_max 25.32
_diffrn_reflns_theta_min 3.61
_diffrn_standards_decay_% 0
_diffrn_standards_number 0
_exptl_absorpt_coefficient_mu 2.779
_exptl_absorpt_correction_T_max 0.9465
_exptl_absorpt_correction_T_min 0.8083
_exptl_absorpt_correction_type multi-scan
_exptl_absorpt_process_details '(SADABS; Bruker, 2004)'
_exptl_crystal_colour colourless
_exptl_crystal_density_diffrn 2.353
_exptl_crystal_density_method 'not measured'
_exptl_crystal_description prism
_exptl_crystal_F_000 750
_exptl_crystal_size_max 0.08
_exptl_crystal_size_mid 0.04
_exptl_crystal_size_min 0.02
_refine_diff_density_max 0.456
_refine_diff_density_min -0.389
_refine_ls_extinction_coef 0
_refine_ls_extinction_method none
_refine_ls_goodness_of_fit_ref 1.032
_refine_ls_hydrogen_treatment refall
_refine_ls_matrix_type full
_refine_ls_number_parameters 40
_refine_ls_number_reflns 430
_refine_ls_number_restraints 2
_refine_ls_restrained_S_all 1.032
_refine_ls_R_factor_all 0.0403
_refine_ls_R_factor_gt 0.0299
_refine_ls_shift/su_max 0.000
_refine_ls_shift/su_mean 0.000
_refine_ls_structure_factor_coef Fsqd
_refine_ls_weighting_details 'calc w=1/[\s^2^(Fo^2^)+(0.0377P)^2^] where P=(Fo^2^+2Fc^2^)/3'
_refine_ls_weighting_scheme calc
_refine_ls_wR_factor_gt 0.0693
_refine_ls_wR_factor_ref 0.0732
_reflns_number_gt 361
_reflns_number_total 430
_reflns_threshold_expression I>2\s(I)
_cod_data_source_file bc1084.cif
_cod_data_source_block I
_cod_depositor_comments
;
The following automatic conversions were performed:
'_geom_bond_publ_flag' value 'Yes' changed to 'yes' according to
'/home/saulius/struct/CIF-dictionaries/cif_core.dic' dictionary named
'cif_core.dic' version 2.4.1 from 2010-06-29 (6
times).

'_geom_bond_publ_flag' value 'No' changed to 'no' according to
'/home/saulius/struct/CIF-dictionaries/cif_core.dic' dictionary named
'cif_core.dic' version 2.4.1 from 2010-06-29 (10 times).

Automatic conversion script
Id: cif_fix_enum 1527 2010-12-29 10:47:43Z saulius 

The following automatic conversions were performed:

'_geom_bond_publ_flag' value 'Yes' changed to 'yes' according to
/home/saulius/struct/CIF-dictionaries/cif_core.dic dictionary named
'cif_core.dic' version 2.4.1 from 2010-06-29 (6
times).

'_geom_bond_publ_flag' value 'No' changed to 'no' according
to /home/saulius/struct/CIF-dictionaries/cif_core.dic dictionary
named 'cif_core.dic' version 2.4.1 from 2010-06-29 (10
times).

'_geom_angle_publ_flag' value 'Yes' changed to 'yes'
according to /home/saulius/struct/CIF-dictionaries/cif_core.dic
dictionary named 'cif_core.dic' version 2.4.1 from 2010-06-29 (4
times).

Automatic conversion script
Id: cif_fix_values 1715 2011-07-08 13:25:40Z adriana 
;
_cod_original_sg_symbol_H-M 'R -3'
_cod_database_code 2014305
_cod_database_fobs_code 2014305

loop_
_symmetry_equiv_pos_as_xyz
'x, y, z'
'-y, x-y, z'
'-x+y, -x, z'
'x+2/3, y+1/3, z+1/3'
'-y+2/3, x-y+1/3, z+1/3'
'-x+y+2/3, -x+1/3, z+1/3'
'x+1/3, y+2/3, z+2/3'
'-y+1/3, x-y+2/3, z+2/3'
'-x+y+1/3, -x+2/3, z+2/3'
'-x, -y, -z'
'y, -x+y, -z'
'x-y, x, -z'
'-x+2/3, -y+1/3, -z+1/3'
'y+2/3, -x+y+1/3, -z+1/3'
'x-y+2/3, x+1/3, -z+1/3'
'-x+1/3, -y+2/3, -z+2/3'
'y+1/3, -x+y+2/3, -z+2/3'
'x-y+1/3, x+2/3, -z+2/3'

loop_
_atom_site_label
_atom_site_fract_x
_atom_site_fract_y
_atom_site_fract_z
_atom_site_U_iso_or_equiv
_atom_site_adp_type
_atom_site_calc_flag
_atom_site_refinement_flags
_atom_site_occupancy
_atom_site_disorder_assembly
_atom_site_disorder_group
_atom_site_type_symbol
Fe1 0.0000 0.0000 0.0000 0.0184(3) Uani d S 1 . . Fe
Fe2 0.0000 0.0000 0.5000 0.0204(4) Uani d S 1 . . Fe
P1 0.18791(9) 0.20062(9) 0.24457(9) 0.0190(3) Uani d D 1 . . P1
O1 0.1648(2) 0.1143(2) 0.1173(2) 0.0249(6) Uani d . 1 . . O
O2 0.1596(2) 0.1276(3) 0.3822(2) 0.0285(6) Uani d . 1 . . O
H1 0.322(2) 0.305(2) 0.247(3) 0.020(9) Uiso d D 1 . . H
H2 0.106(3) 0.258(3) 0.227(3) 0.015(8) Uiso d D 1 . . H

loop_
_atom_site_aniso_label
_atom_site_aniso_U_11
_atom_site_aniso_U_22
_atom_site_aniso_U_33
_atom_site_aniso_U_12
_atom_site_aniso_U_13
_atom_site_aniso_U_23
Fe1 0.0242(5) 0.0242(5) 0.0067(6) 0.0121(2) 0.000 0.000
Fe2 0.0278(5) 0.0278(5) 0.0055(6) 0.0139(2) 0.000 0.000
P1 0.0219(5) 0.0206(5) 0.0124(5) 0.0090(4) -0.0011(4) -0.0012(4)
O1 0.0289(13) 0.0339(15) 0.0128(13) 0.0164(12) -0.0045(10) -0.0069(11)
O2 0.0307(14) 0.0354(16) 0.0143(14) 0.0126(12) 0.0022(10) 0.0031(11)

loop_
_atom_type_symbol
_atom_type_description
_atom_type_scat_dispersion_real
_atom_type_scat_dispersion_imag
_atom_type_scat_source
Fe Fe 0.3463 0.8444 'International Tables Vol C Tables 4.2.6.8 and 6.1.1.4'
O O 0.0106 0.0060 'International Tables Vol C Tables 4.2.6.8 and 6.1.1.4'
P1 P1 0.1023 0.0942 'International Tables Vol C Tables 4.2.6.8 and 6.1.1.4'
H H 0.0000 0.0000 'International Tables Vol C Tables 4.2.6.8 and 6.1.1.4'

loop_
_geom_angle_atom_site_label_1
_geom_angle_atom_site_label_2
_geom_angle_atom_site_label_3
_geom_angle_site_symmetry_1
_geom_angle_site_symmetry_3
_geom_angle
_geom_angle_publ_flag
O1 Fe1 O1 . 10 180 yes
O1 Fe1 O1 10 11 91.17(9) ?
O1 Fe1 O1 . 11 88.83(9) ?
O1 Fe1 O1 10 2 88.83(9) ?
O1 Fe1 O1 . 2 91.17(9) yes
O1 Fe1 O1 11 2 180 ?
O1 Fe1 O1 10 12 91.17(9) ?
O1 Fe1 O1 . 12 88.83(9) ?
O1 Fe1 O1 11 12 91.17(9) ?
O1 Fe1 O1 2 12 88.83(9) ?
O1 Fe1 O1 10 3 88.83(9) ?
O1 Fe1 O1 . 3 91.17(9) ?
O1 Fe1 O1 11 3 88.83(9) ?
O1 Fe1 O1 2 3 91.17(9) ?
O1 Fe1 O1 12 3 180 ?
O2 Fe2 O2 12_556 3 180 ?
O2 Fe2 O2 12_556 11_556 91.04(9) ?
O2 Fe2 O2 3 11_556 88.96(9) ?
O2 Fe2 O2 12_556 2 88.96(9) ?
O2 Fe2 O2 3 2 91.04(9) ?
O2 Fe2 O2 11_556 2 180 ?
O2 Fe2 O2 12_556 . 88.96(9) ?
O2 Fe2 O2 3 . 91.04(9) ?
O2 Fe2 O2 11_556 . 88.96(9) ?
O2 Fe2 O2 2 . 91.04(9) ?
O2 Fe2 O2 12_556 10_556 91.04(9) ?
O2 Fe2 O2 3 10_556 88.96(9) ?
O2 Fe2 O2 11_556 10_556 91.04(9) ?
O2 Fe2 O2 2 10_556 88.96(9) ?
O2 Fe2 O2 . 10_556 180 ?
O1 P1 O2 . . 116.25(15) yes
O1 P1 H1 . . 109.0(13) ?
O2 P1 H1 . . 107.1(14) ?
O1 P1 H2 . . 105.2(13) ?
O2 P1 H2 . . 111.0(12) ?
H1 P1 H2 . . 108(2) yes
P1 O1 Fe1 . . 133.01(15) ?
P1 O2 Fe2 . . 139.42(15) ?

loop_
_geom_bond_atom_site_label_1
_geom_bond_atom_site_label_2
_geom_bond_site_symmetry_2
_geom_bond_distance
_geom_bond_publ_flag
Fe1 O1 . 2.000(2) yes
Fe1 O1 10 2.000(2) no
Fe1 O1 11 2.000(2) no
Fe1 O1 2 2.000(2) no
Fe1 O1 12 2.000(2) no
Fe1 O1 3 2.000(2) no
Fe2 O2 . 2.003(2) yes
Fe2 O2 12_556 2.003(2) no
Fe2 O2 3 2.003(2) no
Fe2 O2 11_556 2.003(2) no
Fe2 O2 2 2.003(2) no
Fe2 O2 10_556 2.003(2) no
P1 O1 . 1.506(2) yes
P1 O2 . 1.509(2) yes
P1 H1 . 1.38(4) yes
P1 H2 . 1.38(4) yes
